data_4081751
loop_
_publ_author_name
'Xu, Bao-Hua'
'Bussmann, Kathrin'
'Fr\"ohlich, Roland'
'Daniliuc, Constantin G.'
'Brandenburg, Jan Gerit'
'Grimme, Stefan'
'Kehr, Gerald'
'Erker, Gerhard'

_publ_section_title
;
 An Enamine/HB(C6F5)2Adduct as a Dormant State in Frustrated Lewis Pair
 Chemistry
;
_journal_issue 22
_journal_name_full Organometallics
_journal_page_first 6745
_journal_paper_doi 10.1021/om4004225
_journal_volume 32
_journal_year 2013
_chemical_formula_sum 'C27 H23 B F10 N2'
_chemical_formula_weight 576.28
_chemical_name_systematic
; 
 ? 
;
_space_group_IT_number 2
_symmetry_cell_setting triclinic
_symmetry_space_group_name_Hall '-P 1'
_symmetry_space_group_name_H-M 'P -1'
_atom_sites_solution_hydrogens geom
_atom_sites_solution_primary direct
_atom_sites_solution_secondary difmap
_audit_creation_method SHELXL-97
_cell_angle_alpha 86.286(3)
_cell_angle_beta 77.514(3)
_cell_angle_gamma 87.659(3)
_cell_formula_units_Z 2
_cell_length_a 10.6415(2)
_cell_length_b 10.9495(7)
_cell_length_c 11.2153(7)
_cell_measurement_reflns_used 3965
_cell_measurement_temperature 223(2)
_cell_measurement_theta_max 68.25
_cell_measurement_theta_min 0.88
_cell_volume 1272.73(12)
_computing_cell_refinement 'Collect (Nonius B.V., 1998)'
_computing_data_collection 'Collect (Nonius B.V., 1998)'
_computing_data_reduction 'Denzo-SMN (Otwinowski & Minor, 1997)'
_computing_molecular_graphics 'XP (BrukerAXS, 2000)'
_computing_publication_material 'SHELXL-97 (Sheldrick, 1997)'
_computing_structure_refinement 'SHELXL-97 (Sheldrick, 1997)'
_computing_structure_solution 'SHELXS-97 (Sheldrick, 1990)'
_diffrn_ambient_temperature 223(2)
_diffrn_measured_fraction_theta_full 0.958
_diffrn_measured_fraction_theta_max 0.958
_diffrn_measurement_device_type 'Nonius KappaCCD APEXII'
_diffrn_measurement_method '\w and \f scans'
_diffrn_radiation_monochromator graphite
_diffrn_radiation_source 'fine-focus sealed tube'
_diffrn_radiation_type CuK\a
_diffrn_radiation_wavelength 1.54178
_diffrn_reflns_av_R_equivalents 0.031
_diffrn_reflns_av_sigmaI/netI 0.0211
_diffrn_reflns_limit_h_max 12
_diffrn_reflns_limit_h_min 0
_diffrn_reflns_limit_k_max 13
_diffrn_reflns_limit_k_min -12
_diffrn_reflns_limit_l_max 13
_diffrn_reflns_limit_l_min -12
_diffrn_reflns_number 17127
_diffrn_reflns_theta_full 66.85
_diffrn_reflns_theta_max 66.85
_diffrn_reflns_theta_min 5.89
_exptl_absorpt_coefficient_mu 1.227
_exptl_absorpt_correction_T_max 0.8871
_exptl_absorpt_correction_T_min 0.6395
_exptl_absorpt_correction_type multi-scan
_exptl_absorpt_process_details 'Denzo (Otwinowski, Borek, Majewski & Minor, 2003)'
_exptl_crystal_colour colourless
_exptl_crystal_density_diffrn 1.504
_exptl_crystal_density_method 'not measured'
_exptl_crystal_description prism
_exptl_crystal_F_000 588
_exptl_crystal_size_max 0.40
_exptl_crystal_size_mid 0.32
_exptl_crystal_size_min 0.10
_refine_diff_density_max 0.199
_refine_diff_density_min -0.204
_refine_diff_density_rms 0.035
_refine_ls_extinction_method none
_refine_ls_goodness_of_fit_ref 1.037
_refine_ls_hydrogen_treatment constr
_refine_ls_matrix_type full
_refine_ls_number_parameters 361
_refine_ls_number_reflns 4329
_refine_ls_number_restraints 0
_refine_ls_restrained_S_all 1.037
_refine_ls_R_factor_all 0.0407
_refine_ls_R_factor_gt 0.0397
_refine_ls_shift/su_max 0.000
_refine_ls_shift/su_mean 0.000
_refine_ls_structure_factor_coef Fsqd
_refine_ls_weighting_details 'calc w=1/[\s^2^(Fo^2^)+(0.0579P)^2^+0.3848P] where P=(Fo^2^+2Fc^2^)/3'
_refine_ls_weighting_scheme calc
_refine_ls_wR_factor_gt 0.1057
_refine_ls_wR_factor_ref 0.1068
_reflns_number_gt 4148
_reflns_number_total 4329
_reflns_threshold_expression >2sigma(I)
_cod_data_source_file om4004225_si_009.cif
_cod_data_source_block erk6835
_cod_original_sg_symbol_H-M P-1
_cod_database_code 4081751

loop_
_symmetry_equiv_pos_as_xyz
'x, y, z'
'-x, -y, -z'

loop_
_atom_site_label
_atom_site_type_symbol
_atom_site_fract_x
_atom_site_fract_y
_atom_site_fract_z
_atom_site_U_iso_or_equiv
_atom_site_adp_type
_atom_site_occupancy
_atom_site_symmetry_multiplicity
_atom_site_calc_flag
_atom_site_refinement_flags
B1 B 0.30318(15) 0.21123(15) 0.34112(14) 0.0342(3) Uani 1 1 d .
N1 N 0.25936(12) 0.36082(11) 0.05648(11) 0.0386(3) Uani 1 1 d .
N2 N 0.32372(11) 0.09108(11) 0.25765(10) 0.0357(3) Uani 1 1 d .
C1 C 0.29034(14) 0.40011(14) 0.17025(13) 0.0399(3) Uani 1 1 d .
H1 H 0.3842 0.3874 0.1632 0.048 Uiso 1 1 calc R
C2 C 0.22108(13) 0.32285(13) 0.28617(12) 0.0360(3) Uani 1 1 d .
H2 H 0.1462 0.2858 0.2647 0.043 Uiso 1 1 calc R
C3 C 0.16691(15) 0.41969(14) 0.38029(14) 0.0438(3) Uani 1 1 d .
H3A H 0.0873 0.3919 0.4352 0.053 Uiso 1 1 calc R
H3B H 0.2297 0.4356 0.4293 0.053 Uiso 1 1 calc R
C4 C 0.14101(18) 0.53377(15) 0.30384(16) 0.0541(4) Uani 1 1 d .
H4A H 0.0610 0.5275 0.2751 0.065 Uiso 1 1 calc R
H4B H 0.1356 0.6072 0.3504 0.065 Uiso 1 1 calc R
C5 C 0.25689(19) 0.53626(15) 0.19802(16) 0.0539(4) Uani 1 1 d .
H5A H 0.3294 0.5746 0.2205 0.065 Uiso 1 1 calc R
H5B H 0.2362 0.5822 0.1264 0.065 Uiso 1 1 calc R
C6 C 0.12607(15) 0.38450(15) 0.04428(15) 0.0454(4) Uani 1 1 d .
H6A H 0.1099 0.4729 0.0340 0.054 Uiso 1 1 calc R
H6B H 0.0670 0.3535 0.1187 0.054 Uiso 1 1 calc R
C7 C 0.10174(18) 0.32213(16) -0.06537(16) 0.0528(4) Uani 1 1 d .
H7A H 0.1151 0.2335 -0.0537 0.063 Uiso 1 1 calc R
H7B H 0.0123 0.3379 -0.0724 0.063 Uiso 1 1 calc R
C8 C 0.1916(2) 0.36918(19) -0.18168(16) 0.0617(5) Uani 1 1 d .
H8A H 0.1720 0.4560 -0.1986 0.074 Uiso 1 1 calc R
H8B H 0.1797 0.3238 -0.2508 0.074 Uiso 1 1 calc R
C9 C 0.3298(2) 0.3529(2) -0.16660(16) 0.0643(5) Uani 1 1 d .
H9A H 0.3526 0.2654 -0.1618 0.077 Uiso 1 1 calc R
H9B H 0.3874 0.3909 -0.2383 0.077 Uiso 1 1 calc R
C10 C 0.34841(17) 0.41011(17) -0.05234(15) 0.0521(4) Uani 1 1 d .
H10A H 0.4371 0.3942 -0.0429 0.063 Uiso 1 1 calc R
H10B H 0.3344 0.4990 -0.0609 0.063 Uiso 1 1 calc R
C11 C 0.22375(13) 0.15305(12) 0.47650(12) 0.0353(3) Uani 1 1 d .
F12 F 0.01952(8) 0.17710(9) 0.42139(9) 0.0520(2) Uani 1 1 d .
C12 C 0.09002(14) 0.14530(14) 0.50581(14) 0.0405(3) Uani 1 1 d .
F13 F -0.10949(10) 0.10229(11) 0.63791(11) 0.0694(3) Uani 1 1 d .
C13 C 0.01952(15) 0.10350(16) 0.61806(16) 0.0496(4) Uani 1 1 d .
F14 F 0.01422(12) 0.01916(13) 0.81808(10) 0.0817(4) Uani 1 1 d .
C14 C 0.08090(18) 0.06090(17) 0.70851(15) 0.0540(4) Uani 1 1 d .
F15 F 0.27681(11) 0.01799(10) 0.77061(9) 0.0648(3) Uani 1 1 d .
C15 C 0.21263(17) 0.06051(15) 0.68424(14) 0.0472(4) Uani 1 1 d .
F16 F 0.40917(8) 0.09521(9) 0.55638(8) 0.0481(2) Uani 1 1 d .
C16 C 0.27905(14) 0.10439(13) 0.57115(13) 0.0392(3) Uani 1 1 d .
C21 C 0.44893(13) 0.25628(13) 0.34460(12) 0.0353(3) Uani 1 1 d .
F22 F 0.38120(9) 0.33887(8) 0.53987(8) 0.0486(2) Uani 1 1 d .
C22 C 0.47595(15) 0.31480(14) 0.44212(13) 0.0402(3) Uani 1 1 d .
F23 F 0.61349(11) 0.39726(10) 0.55323(10) 0.0667(3) Uani 1 1 d .
C23 C 0.59679(16) 0.34777(15) 0.45123(15) 0.0476(4) Uani 1 1 d .
F24 F 0.81858(10) 0.35952(12) 0.36439(13) 0.0772(4) Uani 1 1 d .
C24 C 0.70017(16) 0.32783(16) 0.35694(18) 0.0533(4) Uani 1 1 d .
F25 F 0.77793(10) 0.25865(11) 0.15946(12) 0.0725(3) Uani 1 1 d .
C25 C 0.67965(15) 0.27640(16) 0.25496(16) 0.0507(4) Uani 1 1 d .
F26 F 0.54606(9) 0.19272(9) 0.14613(8) 0.0534(3) Uani 1 1 d .
C26 C 0.55655(14) 0.24270(14) 0.25089(13) 0.0407(3) Uani 1 1 d .
C32 C 0.28564(16) 0.08884(14) 0.15157(13) 0.0436(3) Uani 1 1 d .
H32 H 0.2462 0.1593 0.1218 0.052 Uiso 1 1 calc R
C33 C 0.30287(19) -0.01445(16) 0.08478(15) 0.0533(4) Uani 1 1 d .
H33 H 0.2753 -0.0138 0.0106 0.064 Uiso 1 1 calc R
C34 C 0.36018(18) -0.11773(15) 0.12690(15) 0.0540(4) Uani 1 1 d .
H34 H 0.3718 -0.1888 0.0826 0.065 Uiso 1 1 calc R
C35 C 0.40050(17) -0.11543(16) 0.23558(15) 0.0499(4) Uani 1 1 d .
H35 H 0.4405 -0.1849 0.2665 0.060 Uiso 1 1 calc R
C36 C 0.38132(14) -0.01025(14) 0.29795(14) 0.0424(3) Uani 1 1 d .
H36 H 0.4095 -0.0089 0.3717 0.051 Uiso 1 1 calc R

loop_
_atom_site_aniso_label
_atom_site_aniso_U_11
_atom_site_aniso_U_22
_atom_site_aniso_U_33
_atom_site_aniso_U_23
_atom_site_aniso_U_13
_atom_site_aniso_U_12
B1 0.0337(8) 0.0403(8) 0.0290(7) -0.0040(6) -0.0070(6) -0.0023(6)
N1 0.0375(6) 0.0446(7) 0.0336(6) 0.0006(5) -0.0094(5) 0.0045(5)
N2 0.0338(6) 0.0408(6) 0.0322(6) -0.0035(5) -0.0057(5) -0.0019(5)
C1 0.0387(7) 0.0451(8) 0.0377(7) 0.0030(6) -0.0132(6) -0.0032(6)
C2 0.0347(7) 0.0410(8) 0.0334(7) -0.0021(6) -0.0094(6) -0.0026(6)
C3 0.0440(8) 0.0454(8) 0.0419(8) -0.0062(6) -0.0086(6) 0.0032(6)
C4 0.0654(11) 0.0429(9) 0.0579(10) -0.0095(7) -0.0215(8) 0.0079(8)
C5 0.0736(12) 0.0431(9) 0.0493(9) 0.0023(7) -0.0226(8) -0.0106(8)
C6 0.0427(8) 0.0516(9) 0.0445(8) -0.0049(7) -0.0162(7) 0.0086(7)
C7 0.0582(10) 0.0536(10) 0.0530(10) -0.0083(8) -0.0262(8) 0.0086(8)
C8 0.0806(13) 0.0673(12) 0.0420(9) -0.0076(8) -0.0252(9) 0.0132(10)
C9 0.0683(12) 0.0838(13) 0.0370(9) -0.0013(8) -0.0059(8) 0.0119(10)
C10 0.0491(9) 0.0641(10) 0.0401(8) 0.0077(7) -0.0065(7) 0.0009(8)
C11 0.0365(7) 0.0351(7) 0.0336(7) -0.0041(5) -0.0053(6) -0.0014(6)
F12 0.0372(5) 0.0642(6) 0.0561(6) 0.0047(4) -0.0145(4) -0.0082(4)
C12 0.0387(8) 0.0418(8) 0.0411(8) -0.0031(6) -0.0085(6) -0.0032(6)
F13 0.0399(5) 0.0898(8) 0.0710(7) 0.0006(6) 0.0057(5) -0.0170(5)
C13 0.0381(8) 0.0540(9) 0.0518(9) -0.0055(7) 0.0034(7) -0.0106(7)
F14 0.0791(8) 0.1073(10) 0.0474(6) 0.0163(6) 0.0097(5) -0.0270(7)
C14 0.0597(10) 0.0584(10) 0.0380(8) 0.0017(7) 0.0039(7) -0.0146(8)
F15 0.0802(7) 0.0726(7) 0.0420(5) 0.0161(5) -0.0190(5) -0.0066(5)
C15 0.0586(10) 0.0483(9) 0.0344(8) 0.0021(6) -0.0099(7) -0.0036(7)
F16 0.0419(5) 0.0594(6) 0.0429(5) 0.0062(4) -0.0127(4) 0.0051(4)
C16 0.0392(8) 0.0408(8) 0.0368(7) -0.0022(6) -0.0063(6) -0.0004(6)
C21 0.0347(7) 0.0390(7) 0.0327(7) 0.0006(5) -0.0091(6) -0.0007(6)
F22 0.0550(5) 0.0566(5) 0.0356(5) -0.0110(4) -0.0099(4) -0.0049(4)
C22 0.0441(8) 0.0415(8) 0.0365(7) 0.0009(6) -0.0125(6) -0.0042(6)
F23 0.0805(7) 0.0681(7) 0.0651(7) -0.0021(5) -0.0418(6) -0.0226(6)
C23 0.0523(9) 0.0461(8) 0.0511(9) 0.0045(7) -0.0265(8) -0.0102(7)
F24 0.0441(6) 0.0829(8) 0.1115(10) 0.0188(7) -0.0350(6) -0.0212(5)
C24 0.0399(8) 0.0515(9) 0.0727(12) 0.0137(8) -0.0246(8) -0.0113(7)
F25 0.0394(5) 0.0833(8) 0.0825(8) 0.0031(6) 0.0118(5) -0.0041(5)
C25 0.0344(8) 0.0525(9) 0.0594(10) 0.0091(8) -0.0011(7) -0.0021(7)
F26 0.0499(5) 0.0691(6) 0.0370(5) -0.0098(4) 0.0030(4) -0.0054(4)
C26 0.0388(8) 0.0455(8) 0.0369(7) 0.0006(6) -0.0066(6) -0.0016(6)
C32 0.0546(9) 0.0435(8) 0.0341(7) -0.0018(6) -0.0126(6) -0.0021(7)
C33 0.0747(12) 0.0519(10) 0.0350(8) -0.0078(7) -0.0128(8) -0.0070(8)
C34 0.0699(11) 0.0451(9) 0.0424(9) -0.0115(7) 0.0011(8) -0.0024(8)
C35 0.0519(9) 0.0470(9) 0.0475(9) -0.0056(7) -0.0046(7) 0.0092(7)
C36 0.0399(8) 0.0482(9) 0.0397(8) -0.0053(6) -0.0101(6) 0.0063(6)

loop_
_atom_type_symbol
_atom_type_description
_atom_type_scat_dispersion_real
_atom_type_scat_dispersion_imag
_atom_type_scat_source
C C 0.0181 0.0091 'International Tables Vol C Tables 4.2.6.8 and 6.1.1.4'
H H 0.0000 0.0000 'International Tables Vol C Tables 4.2.6.8 and 6.1.1.4'
B B 0.0090 0.0039 'International Tables Vol C Tables 4.2.6.8 and 6.1.1.4'
N N 0.0311 0.0180 'International Tables Vol C Tables 4.2.6.8 and 6.1.1.4'
F F 0.0727 0.0534 'International Tables Vol C Tables 4.2.6.8 and 6.1.1.4'

loop_
_geom_angle_atom_site_label_1
_geom_angle_atom_site_label_2
_geom_angle_atom_site_label_3
_geom_angle
C2 B1 N2 112.66(11)
C2 B1 C21 110.43(12)
N2 B1 C21 106.45(11)
C2 B1 C11 111.97(11)
N2 B1 C11 102.12(11)
C21 B1 C11 112.87(11)
C10 N1 C6 110.15(12)
C10 N1 C1 111.84(12)
C6 N1 C1 115.58(11)
C32 N2 C36 118.28(13)
C32 N2 B1 123.27(12)
C36 N2 B1 118.45(11)
N1 C1 C5 115.54(12)
N1 C1 C2 112.47(11)
C5 C1 C2 105.96(12)
N1 C1 H1 107.5
C5 C1 H1 107.5
C2 C1 H1 107.5
C3 C2 C1 104.08(12)
C3 C2 B1 113.22(11)
C1 C2 B1 118.15(11)
C3 C2 H2 106.9
C1 C2 H2 106.9
B1 C2 H2 106.9
C4 C3 C2 104.95(12)
C4 C3 H3A 110.8
C2 C3 H3A 110.8
C4 C3 H3B 110.8
C2 C3 H3B 110.8
H3A C3 H3B 108.8
C5 C4 C3 103.04(14)
C5 C4 H4A 111.2
C3 C4 H4A 111.2
C5 C4 H4B 111.2
C3 C4 H4B 111.2
H4A C4 H4B 109.1
C4 C5 C1 105.59(13)
C4 C5 H5A 110.6
C1 C5 H5A 110.6
C4 C5 H5B 110.6
C1 C5 H5B 110.6
H5A C5 H5B 108.8
N1 C6 C7 110.12(13)
N1 C6 H6A 109.6
C7 C6 H6A 109.6
N1 C6 H6B 109.6
C7 C6 H6B 109.6
H6A C6 H6B 108.2
C8 C7 C6 110.57(15)
C8 C7 H7A 109.5
C6 C7 H7A 109.5
C8 C7 H7B 109.5
C6 C7 H7B 109.5
H7A C7 H7B 108.1
C7 C8 C9 109.25(14)
C7 C8 H8A 109.8
C9 C8 H8A 109.8
C7 C8 H8B 109.8
C9 C8 H8B 109.8
H8A C8 H8B 108.3
C10 C9 C8 111.39(15)
C10 C9 H9A 109.3
C8 C9 H9A 109.3
C10 C9 H9B 109.3
C8 C9 H9B 109.3
H9A C9 H9B 108.0
N1 C10 C9 111.28(15)
N1 C10 H10A 109.4
C9 C10 H10A 109.4
N1 C10 H10B 109.4
C9 C10 H10B 109.4
H10A C10 H10B 108.0
C16 C11 C12 111.71(13)
C16 C11 B1 125.89(12)
C12 C11 B1 122.37(13)
F12 C12 C13 114.73(13)
F12 C12 C11 120.64(13)
C13 C12 C11 124.61(15)
F13 C13 C14 119.89(15)
F13 C13 C12 119.96(16)
C14 C13 C12 120.13(15)
F14 C14 C13 121.11(16)
F14 C14 C15 120.48(17)
C13 C14 C15 118.41(14)
F15 C15 C14 120.22(14)
F15 C15 C16 120.35(15)
C14 C15 C16 119.43(15)
F16 C16 C15 114.03(13)
F16 C16 C11 120.43(12)
C15 C16 C11 125.53(14)
C26 C21 C22 112.45(13)
C26 C21 B1 124.44(12)
C22 C21 B1 123.10(12)
F22 C22 C23 114.82(13)
F22 C22 C21 120.35(13)
C23 C22 C21 124.78(15)
F23 C23 C24 120.30(14)
F23 C23 C22 119.96(16)
C24 C23 C22 119.73(15)
F24 C24 C25 120.87(17)
F24 C24 C23 120.45(17)
C25 C24 C23 118.68(14)
F25 C25 C24 120.34(15)
F25 C25 C26 120.16(16)
C24 C25 C26 119.49(15)
F26 C26 C25 115.07(13)
F26 C26 C21 120.22(13)
C25 C26 C21 124.70(15)
N2 C32 C33 121.64(15)
N2 C32 H32 119.2
C33 C32 H32 119.2
C34 C33 C32 119.84(15)
C34 C33 H33 120.1
C32 C33 H33 120.1
C33 C34 C35 118.68(15)
C33 C34 H34 120.7
C35 C34 H34 120.7
C36 C35 C34 119.02(16)
C36 C35 H35 120.5
C34 C35 H35 120.5
N2 C36 C35 122.54(14)
N2 C36 H36 118.7
C35 C36 H36 118.7

loop_
_geom_bond_atom_site_label_1
_geom_bond_atom_site_label_2
_geom_bond_distance
B1 C2 1.639(2)
B1 N2 1.6440(19)
B1 C21 1.656(2)
B1 C11 1.670(2)
N1 C10 1.461(2)
N1 C6 1.4653(19)
N1 C1 1.4787(18)
N2 C32 1.3391(19)
N2 C36 1.345(2)
C1 C5 1.554(2)
C1 C2 1.5631(19)
C1 H1 0.9900
C2 C3 1.550(2)
C2 H2 0.9900
C3 C4 1.519(2)
C3 H3A 0.9800
C3 H3B 0.9800
C4 C5 1.515(3)
C4 H4A 0.9800
C4 H4B 0.9800
C5 H5A 0.9800
C5 H5B 0.9800
C6 C7 1.519(2)
C6 H6A 0.9800
C6 H6B 0.9800
C7 C8 1.515(3)
C7 H7A 0.9800
C7 H7B 0.9800
C8 C9 1.518(3)
C8 H8A 0.9800
C8 H8B 0.9800
C9 C10 1.516(3)
C9 H9A 0.9800
C9 H9B 0.9800
C10 H10A 0.9800
C10 H10B 0.9800
C11 C16 1.389(2)
C11 C12 1.394(2)
F12 C12 1.3504(18)
C12 C13 1.379(2)
F13 C13 1.3429(19)
C13 C14 1.369(3)
F14 C14 1.3413(19)
C14 C15 1.369(3)
F15 C15 1.3502(19)
C15 C16 1.378(2)
F16 C16 1.3588(17)
C21 C26 1.387(2)
C21 C22 1.390(2)
F22 C22 1.3511(18)
C22 C23 1.376(2)
F23 C23 1.3453(19)
C23 C24 1.372(3)
F24 C24 1.3417(19)
C24 C25 1.369(3)
F25 C25 1.3434(19)
C25 C26 1.386(2)
F26 C26 1.3555(18)
C32 C33 1.381(2)
C32 H32 0.9400
C33 C34 1.369(3)
C33 H33 0.9400
C34 C35 1.379(3)
C34 H34 0.9400
C35 C36 1.371(2)
C35 H35 0.9400
C36 H36 0.9400

loop_
_geom_torsion_atom_site_label_1
_geom_torsion_atom_site_label_2
_geom_torsion_atom_site_label_3
_geom_torsion_atom_site_label_4
_geom_torsion
C2 B1 N2 C32 4.70(18)
C21 B1 N2 C32 -116.48(14)
C11 B1 N2 C32 124.98(14)
C2 B1 N2 C36 -175.11(12)
C21 B1 N2 C36 63.71(15)
C11 B1 N2 C36 -54.83(15)
C10 N1 C1 C5 73.12(17)
C6 N1 C1 C5 -53.98(18)
C10 N1 C1 C2 -165.05(12)
C6 N1 C1 C2 67.85(16)
N1 C1 C2 C3 -134.39(12)
C5 C1 C2 C3 -7.26(15)
N1 C1 C2 B1 99.09(14)
C5 C1 C2 B1 -133.79(13)
N2 B1 C2 C3 163.24(11)
C21 B1 C2 C3 -77.88(14)
C11 B1 C2 C3 48.81(16)
N2 B1 C2 C1 -74.77(15)
C21 B1 C2 C1 44.11(16)
C11 B1 C2 C1 170.79(11)
C1 C2 C3 C4 29.61(15)
B1 C2 C3 C4 159.17(13)
C2 C3 C4 C5 -40.97(16)
C3 C4 C5 C1 36.02(17)
N1 C1 C5 C4 107.63(15)
C2 C1 C5 C4 -17.63(16)
C10 N1 C6 C7 61.11(18)
C1 N1 C6 C7 -170.94(13)
N1 C6 C7 C8 -59.63(18)
C6 C7 C8 C9 55.1(2)
C7 C8 C9 C10 -53.2(2)
C6 N1 C10 C9 -59.41(18)
C1 N1 C10 C9 170.61(14)
C8 C9 C10 N1 56.0(2)
C2 B1 C11 C16 -147.75(14)
N2 B1 C11 C16 91.48(15)
C21 B1 C11 C16 -22.40(19)
C2 B1 C11 C12 34.00(18)
N2 B1 C11 C12 -86.76(15)
C21 B1 C11 C12 159.36(13)
C16 C11 C12 F12 -173.69(13)
B1 C11 C12 F12 4.8(2)
C16 C11 C12 C13 4.7(2)
B1 C11 C12 C13 -176.78(14)
F12 C12 C13 F13 -3.0(2)
C11 C12 C13 F13 178.47(14)
F12 C12 C13 C14 175.67(15)
C11 C12 C13 C14 -2.9(3)
F13 C13 C14 F14 -0.9(3)
C12 C13 C14 F14 -179.60(16)
F13 C13 C14 C15 178.36(15)
C12 C13 C14 C15 -0.3(3)
F14 C14 C15 F15 0.0(3)
C13 C14 C15 F15 -179.28(15)
F14 C14 C15 C16 -179.71(15)
C13 C14 C15 C16 1.0(3)
F15 C15 C16 F16 2.6(2)
C14 C15 C16 F16 -177.73(14)
F15 C15 C16 C11 -178.31(14)
C14 C15 C16 C11 1.4(3)
C12 C11 C16 F16 175.03(12)
B1 C11 C16 F16 -3.4(2)
C12 C11 C16 C15 -4.0(2)
B1 C11 C16 C15 177.55(14)
C2 B1 C21 C26 -91.79(16)
N2 B1 C21 C26 30.80(18)
C11 B1 C21 C26 142.03(14)
C2 B1 C21 C22 86.81(16)
N2 B1 C21 C22 -150.60(13)
C11 B1 C21 C22 -39.37(18)
C26 C21 C22 F22 178.03(13)
B1 C21 C22 F22 -0.7(2)
C26 C21 C22 C23 -4.8(2)
B1 C21 C22 C23 176.40(14)
F22 C22 C23 F23 1.4(2)
C21 C22 C23 F23 -175.85(14)
F22 C22 C23 C24 -179.80(14)
C21 C22 C23 C24 2.9(2)
F23 C23 C24 F24 -1.3(2)
C22 C23 C24 F24 179.96(14)
F23 C23 C24 C25 179.49(15)
C22 C23 C24 C25 0.7(2)
F24 C24 C25 F25 -1.1(3)
C23 C24 C25 F25 178.15(15)
F24 C24 C25 C26 178.88(15)
C23 C24 C25 C26 -1.9(2)
F25 C25 C26 F26 -0.1(2)
C24 C25 C26 F26 179.95(14)
F25 C25 C26 C21 179.54(14)
C24 C25 C26 C21 -0.4(3)
C22 C21 C26 F26 -176.83(13)
B1 C21 C26 F26 1.9(2)
C22 C21 C26 C25 3.6(2)
B1 C21 C26 C25 -177.68(14)
C36 N2 C32 C33 0.8(2)
B1 N2 C32 C33 -179.04(14)
N2 C32 C33 C34 0.0(3)
C32 C33 C34 C35 -0.5(3)
C33 C34 C35 C36 0.3(3)
C32 N2 C36 C35 -1.0(2)
B1 N2 C36 C35 178.84(14)
C34 C35 C36 N2 0.4(3)
